data_7006846
loop_
_publ_author_name
'Gehrhus, Barbara'
'Hitchcock, Peter B.'
'Pongtavornpinyo, Ruti'
'Zhang, Lihong'

_publ_section_title
;
 Insights into the making of a stable silylene.
;
_journal_issue 15
_journal_name_full 'Dalton transactions (Cambridge, England : 2003)'
_journal_page_first 1847
_journal_page_last 1857
_journal_paper_doi 10.1039/b514666f
_journal_year 2006
_chemical_compound_source 'synthesis as described'
_chemical_formula_moiety 'C32 H52 Cl2 N4 Si2'
_chemical_formula_sum 'C32 H52 Cl2 N4 Si2'
_chemical_formula_weight 619.86
_chemical_name_common ((C6H4(NCH2tBu)2Si(Cl))2)
_chemical_name_systematic
;
?
;
_space_group_IT_number 15
_symmetry_cell_setting monoclinic
_symmetry_Int_Tables_number 15
_symmetry_space_group_name_Hall '-C 2yc'
_symmetry_space_group_name_H-M 'C 1 2/c 1'
_atom_sites_solution_hydrogens geom
_atom_sites_solution_primary direct
_atom_sites_solution_secondary difmap
_audit_conform_dict_location ftp://ftp.iucr.org/cifdics/cif_core.dic
_audit_conform_dict_name cif_core.dic
_audit_conform_dict_version 2.1
_audit_creation_date 2001-08-28T15:19:50-00:00
_audit_creation_method 'WinGX routine CIF_UPDATE'
_cell_angle_alpha 90
_cell_angle_beta 97.602(6)
_cell_angle_gamma 90
_cell_formula_units_Z 4
_cell_length_a 14.1952(14)
_cell_length_b 20.166(3)
_cell_length_c 12.5955(14)
_cell_measurement_reflns_used 6553
_cell_measurement_temperature 173(2)
_cell_measurement_theta_max 22.986
_cell_measurement_theta_min 3.705
_cell_measurement_wavelength 0.71073
_cell_volume 3573.9(8)
_computing_cell_refinement 'HKL Scalepack (Otwinowski & Minor 1997)'
_computing_data_reduction 'HKL Denzo and Scalepack (Otwinowski & Minor 1997)'
_computing_molecular_graphics 'Ortep-3 for Windows (Farrugia, 1997)'
_computing_publication_material 'WinGX publication routines (Farrugia, 1999)'
_computing_structure_refinement 'SHELXL-97 (Sheldrick, 1997)'
_computing_structure_solution 'SHELXS-97 (Sheldrick, 1997)'
_diffrn_ambient_temperature 173(2)
_diffrn_measured_fraction_theta_full 0.994
_diffrn_measured_fraction_theta_max 0.994
_diffrn_measurement_device KappaCCD
_diffrn_measurement_method CCD
_diffrn_radiation_monochromator graphite
_diffrn_radiation_probe x-ray
_diffrn_radiation_type MoK\a
_diffrn_radiation_wavelength 0.71073
_diffrn_reflns_av_R_equivalents 0.0816
_diffrn_reflns_av_unetI/netI 0.0801
_diffrn_reflns_limit_h_max 15
_diffrn_reflns_limit_h_min -15
_diffrn_reflns_limit_k_max 18
_diffrn_reflns_limit_k_min -22
_diffrn_reflns_limit_l_max 13
_diffrn_reflns_limit_l_min -13
_diffrn_reflns_number 7749
_diffrn_reflns_theta_full 23
_diffrn_reflns_theta_max 23
_diffrn_reflns_theta_min 3.73
_exptl_absorpt_coefficient_mu 0.275
_exptl_absorpt_correction_type none
_exptl_crystal_colour colourless
_exptl_crystal_density_diffrn 1.152
_exptl_crystal_density_method 'not measured'
_exptl_crystal_description needle
_exptl_crystal_F_000 1336
_exptl_crystal_size_max 0.3
_exptl_crystal_size_mid 0.1
_exptl_crystal_size_min 0.1
_refine_diff_density_max 0.204
_refine_diff_density_min -0.284
_refine_diff_density_rms 0.051
_refine_ls_extinction_method none
_refine_ls_goodness_of_fit_ref 1.015
_refine_ls_hydrogen_treatment constr
_refine_ls_matrix_type full
_refine_ls_number_parameters 181
_refine_ls_number_reflns 2478
_refine_ls_number_restraints 0
_refine_ls_restrained_S_all 1.015
_refine_ls_R_factor_all 0.0831
_refine_ls_R_factor_gt 0.05
_refine_ls_shift/su_max 0
_refine_ls_shift/su_mean 0
_refine_ls_structure_factor_coef Fsqd
_refine_ls_weighting_details 'calc w=1/[\s^2^(Fo^2^)+(0.0329P)^2^+4.5528P] where P=(Fo^2^+2Fc^2^)/3'
_refine_ls_weighting_scheme calc
_refine_ls_wR_factor_gt 0.0996
_refine_ls_wR_factor_ref 0.1113
_reflns_number_gt 1785
_reflns_number_total 2478
_reflns_threshold_expression >2sigma(I)
_cod_data_source_file b514666f.txt
_cod_data_source_block (17)-aug1801
_cod_original_cell_volume 3574.0(7)
_cod_original_sg_symbol_H-M C2/c
_cod_database_code 7006846

loop_
_symmetry_equiv_pos_as_xyz
'x, y, z'
'-x, y, -z+1/2'
'x+1/2, y+1/2, z'
'-x+1/2, y+1/2, -z+1/2'
'-x, -y, -z'
'x, -y, z-1/2'
'-x+1/2, -y+1/2, -z'
'x+1/2, -y+1/2, z-1/2'

loop_
_atom_site_label
_atom_site_type_symbol
_atom_site_fract_x
_atom_site_fract_y
_atom_site_fract_z
_atom_site_U_iso_or_equiv
_atom_site_adp_type
_atom_site_occupancy
_atom_site_symmetry_multiplicity
_atom_site_calc_flag
_atom_site_refinement_flags
_atom_site_disorder_assembly
_atom_site_disorder_group
Si Si -0.08200(6) 0.31196(5) 0.21634(7) 0.0285(3) Uani 1 1 d . . .
Cl Cl -0.09739(6) 0.38832(5) 0.10353(7) 0.0426(3) Uani 1 1 d . . .
N1 N -0.15883(17) 0.31678(13) 0.3105(2) 0.0296(7) Uani 1 1 d . . .
N2 N -0.13411(17) 0.24256(13) 0.1552(2) 0.0268(7) Uani 1 1 d . . .
C1 C -0.2302(2) 0.26770(16) 0.2884(3) 0.0277(8) Uani 1 1 d . . .
C2 C -0.2170(2) 0.22659(16) 0.2014(3) 0.0286(8) Uani 1 1 d . . .
C3 C -0.2819(2) 0.17700(17) 0.1693(3) 0.0329(8) Uani 1 1 d . . .
H3 H -0.2729 0.1491 0.1107 0.039 Uiso 1 1 calc R . .
C4 C -0.3604(2) 0.16813(18) 0.2233(3) 0.0392(9) Uani 1 1 d . . .
H4 H -0.4057 0.1347 0.2006 0.047 Uiso 1 1 calc R . .
C5 C -0.3724(2) 0.20776(19) 0.3094(3) 0.0398(9) Uani 1 1 d . . .
H5 H -0.4257 0.201 0.3465 0.048 Uiso 1 1 calc R . .
C6 C -0.3078(2) 0.25748(17) 0.3427(3) 0.0352(9) Uani 1 1 d . . .
H6 H -0.3166 0.2844 0.4025 0.042 Uiso 1 1 calc R . .
C7 C -0.1526(2) 0.35601(17) 0.4101(3) 0.0338(8) Uani 1 1 d . . .
H7A H -0.0845 0.3614 0.4379 0.041 Uiso 1 1 calc R . .
H7B H -0.1817 0.3296 0.4635 0.041 Uiso 1 1 calc R . .
C8 C -0.1985(2) 0.42510(18) 0.4049(3) 0.0416(10) Uani 1 1 d . . .
C9 C -0.1384(3) 0.4752(2) 0.3540(4) 0.0791(16) Uani 1 1 d . . .
H9A H -0.0736 0.475 0.3922 0.119 Uiso 1 1 calc R . .
H9B H -0.1661 0.5195 0.3583 0.119 Uiso 1 1 calc R . .
H9C H -0.1369 0.4635 0.2788 0.119 Uiso 1 1 calc R . .
C10 C -0.2019(3) 0.4468(2) 0.5209(3) 0.0662(13) Uani 1 1 d . . .
H10A H -0.1375 0.4468 0.56 0.099 Uiso 1 1 calc R . .
H10B H -0.2418 0.4159 0.5553 0.099 Uiso 1 1 calc R . .
H10C H -0.2287 0.4915 0.5217 0.099 Uiso 1 1 calc R . .
C11 C -0.2988(3) 0.4246(2) 0.3463(4) 0.0753(15) Uani 1 1 d . . .
H11A H -0.325 0.4696 0.3446 0.113 Uiso 1 1 calc R . .
H11B H -0.3384 0.395 0.3834 0.113 Uiso 1 1 calc R . .
H11C H -0.2979 0.4088 0.2728 0.113 Uiso 1 1 calc R . .
C12 C -0.1224(2) 0.21802(17) 0.0468(3) 0.0332(9) Uani 1 1 d . . .
H12A H -0.0981 0.2552 0.0068 0.04 Uiso 1 1 calc R . .
H12B H -0.1862 0.2066 0.0097 0.04 Uiso 1 1 calc R . .
C13 C -0.0572(2) 0.15818(17) 0.0381(3) 0.0318(8) Uani 1 1 d . . .
C14 C 0.0447(2) 0.17548(18) 0.0846(3) 0.0406(9) Uani 1 1 d . . .
H14A H 0.0857 0.1368 0.0795 0.061 Uiso 1 1 calc R . .
H14B H 0.0464 0.1882 0.1599 0.061 Uiso 1 1 calc R . .
H14C H 0.0673 0.2125 0.0443 0.061 Uiso 1 1 calc R . .
C15 C -0.0621(3) 0.1431(2) -0.0821(3) 0.0576(12) Uani 1 1 d . . .
H15A H -0.1275 0.1318 -0.1113 0.086 Uiso 1 1 calc R . .
H15B H -0.0202 0.1056 -0.0923 0.086 Uiso 1 1 calc R . .
H15C H -0.0416 0.1821 -0.1193 0.086 Uiso 1 1 calc R . .
C16 C -0.0893(2) 0.09766(18) 0.0963(3) 0.0489(11) Uani 1 1 d . . .
H16A H -0.1547 0.0863 0.0669 0.073 Uiso 1 1 calc R . .
H16B H -0.0864 0.1076 0.1728 0.073 Uiso 1 1 calc R . .
H16C H -0.0474 0.0601 0.0867 0.073 Uiso 1 1 calc R . .

loop_
_atom_site_aniso_label
_atom_site_aniso_U_11
_atom_site_aniso_U_22
_atom_site_aniso_U_33
_atom_site_aniso_U_23
_atom_site_aniso_U_13
_atom_site_aniso_U_12
Si 0.0261(5) 0.0270(5) 0.0322(5) 0.0025(5) 0.0031(4) 0.0023(4)
Cl 0.0404(5) 0.0371(6) 0.0493(6) 0.0138(5) 0.0024(4) 0.0023(4)
N1 0.0284(15) 0.0283(16) 0.0321(16) -0.0026(14) 0.0040(13) 0.0015(13)
N2 0.0246(14) 0.0276(16) 0.0278(15) -0.0002(13) 0.0017(12) 0.0020(12)
C1 0.0247(18) 0.024(2) 0.0335(19) 0.0015(16) -0.0011(16) 0.0034(15)
C2 0.0225(17) 0.029(2) 0.0328(19) 0.0044(17) -0.0018(15) 0.0030(15)
C3 0.0258(18) 0.037(2) 0.0345(19) -0.0006(17) -0.0018(16) 0.0016(16)
C4 0.031(2) 0.036(2) 0.049(2) -0.0013(19) -0.0010(18) -0.0077(16)
C5 0.0266(19) 0.044(2) 0.050(2) 0.003(2) 0.0077(18) 0.0001(18)
C6 0.0301(19) 0.037(2) 0.039(2) -0.0006(18) 0.0067(17) 0.0012(17)
C7 0.0304(19) 0.036(2) 0.035(2) -0.0063(18) 0.0052(16) -0.0018(17)
C8 0.040(2) 0.037(2) 0.048(2) -0.0065(19) 0.0083(19) 0.0049(18)
C9 0.097(4) 0.039(3) 0.111(4) 0.008(3) 0.052(3) 0.013(3)
C10 0.078(3) 0.054(3) 0.065(3) -0.026(2) 0.005(2) 0.009(2)
C11 0.064(3) 0.055(3) 0.097(4) -0.027(3) -0.025(3) 0.031(2)
C12 0.0305(19) 0.040(2) 0.0277(19) 0.0009(17) 0.0000(15) -0.0003(17)
C13 0.0274(18) 0.036(2) 0.0320(19) -0.0069(17) 0.0021(16) -0.0009(16)
C14 0.034(2) 0.045(2) 0.043(2) -0.0117(19) 0.0066(17) 0.0008(18)
C15 0.058(3) 0.071(3) 0.044(2) -0.023(2) 0.006(2) 0.004(2)
C16 0.041(2) 0.037(2) 0.069(3) -0.003(2) 0.011(2) 0.0044(18)

loop_
_atom_type_symbol
_atom_type_description
_atom_type_scat_dispersion_real
_atom_type_scat_dispersion_imag
_atom_type_scat_source
C C 0.0033 0.0016 'International Tables Vol C Tables 4.2.6.8 and 6.1.1.4'
H H 0 0 'International Tables Vol C Tables 4.2.6.8 and 6.1.1.4'
Cl Cl 0.1484 0.1585 'International Tables Vol C Tables 4.2.6.8 and 6.1.1.4'
N N 0.0061 0.0033 'International Tables Vol C Tables 4.2.6.8 and 6.1.1.4'
Si Si 0.0817 0.0704 'International Tables Vol C Tables 4.2.6.8 and 6.1.1.4'

loop_
_geom_angle_atom_site_label_1
_geom_angle_atom_site_label_2
_geom_angle_atom_site_label_3
_geom_angle
_geom_angle_site_symmetry_1
_geom_angle_site_symmetry_3
_geom_angle_publ_flag
N1 Si N2 94.62(13) . . ?
N1 Si Cl 114.18(10) . . ?
N2 Si Cl 107.22(10) . . ?
N1 Si Si 115.89(11) . 2 ?
N2 Si Si 120.33(9) . 2 ?
Cl Si Si 104.65(5) . 2 ?
C1 N1 C7 120.1(2) . . ?
C1 N1 Si 109.1(2) . . ?
C7 N1 Si 130.2(2) . . ?
C2 N2 C12 120.2(3) . . ?
C2 N2 Si 109.4(2) . . ?
C12 N2 Si 126.2(2) . . ?
C6 C1 C2 119.5(3) . . ?
C6 C1 N1 126.9(3) . . ?
C2 C1 N1 113.5(3) . . ?
C3 C2 C1 120.2(3) . . ?
C3 C2 N2 126.9(3) . . ?
C1 C2 N2 112.9(3) . . ?
C2 C3 C4 119.7(3) . . ?
C5 C4 C3 120.1(3) . . ?
C4 C5 C6 120.8(3) . . ?
C5 C6 C1 119.7(3) . . ?
N1 C7 C8 118.2(3) . . ?
C11 C8 C9 110.1(4) . . ?
C11 C8 C10 108.7(3) . . ?
C9 C8 C10 107.7(4) . . ?
C11 C8 C7 112.3(3) . . ?
C9 C8 C7 111.3(3) . . ?
C10 C8 C7 106.6(3) . . ?
N2 C12 C13 118.1(3) . . ?
C16 C13 C14 109.0(3) . . ?
C16 C13 C12 112.0(3) . . ?
C14 C13 C12 110.0(3) . . ?
C16 C13 C15 109.7(3) . . ?
C14 C13 C15 109.9(3) . . ?
C12 C13 C15 106.1(3) . . ?

loop_
_geom_bond_atom_site_label_1
_geom_bond_atom_site_label_2
_geom_bond_distance
_geom_bond_site_symmetry_2
_geom_bond_publ_flag
Si N1 1.716(3) . ?
Si N2 1.717(3) . ?
Si Cl 2.0870(13) . ?
Si Si 2.3700(18) 2 ?
N1 C1 1.417(4) . ?
N1 C7 1.476(4) . ?
N2 C2 1.417(4) . ?
N2 C12 1.483(4) . ?
C1 C6 1.387(4) . ?
C1 C2 1.406(4) . ?
C2 C3 1.383(4) . ?
C3 C4 1.392(4) . ?
C4 C5 1.376(5) . ?
C5 C6 1.386(5) . ?
C7 C8 1.536(5) . ?
C8 C11 1.516(5) . ?
C8 C9 1.518(5) . ?
C8 C10 1.532(5) . ?
C12 C13 1.533(4) . ?
C13 C16 1.525(5) . ?
C13 C14 1.527(4) . ?
C13 C15 1.536(5) . ?

loop_
_geom_torsion_atom_site_label_1
_geom_torsion_atom_site_label_2
_geom_torsion_atom_site_label_3
_geom_torsion_atom_site_label_4
_geom_torsion
_geom_torsion_site_symmetry_1
_geom_torsion_site_symmetry_2
_geom_torsion_site_symmetry_3
_geom_torsion_site_symmetry_4
_geom_torsion_publ_flag
Cl Si Si Cl 80.61(9) . . 2 2 ?
